data_7039755
loop_
_publ_author_name
'Scattolin, Thomas'
'Visentin, Fabiano'
'Santo, Claudio'
'Bertolasi, Valerio'
'Canovese, Luciano'

_publ_section_title
;
 The unexpected case of reactions of halogens and interhalogens with
 halide substituted Pd(ii) \s-butadienyl complexes.
;
_journal_issue 28
_journal_name_full 'Dalton transactions (Cambridge, England : 2003)'
_journal_page_first 11560
_journal_page_last 11567
_journal_paper_doi 10.1039/c6dt01964a
_journal_volume 45
_journal_year 2016
_chemical_formula_moiety 'C25 H27 Br Cl N O8 Pd S'
_chemical_formula_sum 'C25 H27 Br Cl N O8 Pd S'
_chemical_formula_weight 723.30
_chemical_name_systematic
;
 ?
;
_space_group_IT_number 14
_symmetry_cell_setting monoclinic
_symmetry_space_group_name_Hall '-P 2ybc'
_symmetry_space_group_name_H-M 'P 1 21/c 1'
_atom_sites_solution_hydrogens geom
_atom_sites_solution_primary direct
_atom_sites_solution_secondary difmap
_audit_creation_method SHELXL-97
_audit_update_record
;
2016-04-07 deposited with the CCDC.
2016-06-21 downloaded from the CCDC.
;
_cell_angle_alpha 90.00
_cell_angle_beta 91.8460(18)
_cell_angle_gamma 90.00
_cell_formula_units_Z 4
_cell_length_a 9.8374(2)
_cell_length_b 17.9906(7)
_cell_length_c 17.3653(5)
_cell_measurement_reflns_used 25898
_cell_measurement_temperature 295
_cell_measurement_theta_max 30.0
_cell_measurement_theta_min 3.18
_cell_volume 3071.73(16)
_computing_cell_refinement 'Denzo-SMN (Otwinowski & Minor, 1997)'
_computing_data_collection 'COLLECT (Nonius, 1998)'
_computing_data_reduction 'Denzo-SMN (Otwinowski & Minor, 1997)'
_computing_molecular_graphics 'ORTEPIII (Burnett & Johnson, 1996)'
_computing_publication_material 'SHELXL-97 (Sheldrick, 1997); PARST (Nardelli, 1995); PLATON (Spek, 2009)'
_computing_structure_refinement 'SHELXL-97 (Sheldrick, 1997)'
_computing_structure_solution 'SIR97 (Altomare et al., 1999)'
_diffrn_ambient_temperature 295
_diffrn_measured_fraction_theta_full 0.991
_diffrn_measured_fraction_theta_max 0.991
_diffrn_measurement_device_type 'Nonius Kappa CCD'
_diffrn_measurement_method '\f scans and \w scans'
_diffrn_radiation_monochromator graphite
_diffrn_radiation_source 'fine-focus sealed tube'
_diffrn_radiation_type MoK\a
_diffrn_radiation_wavelength 0.71073
_diffrn_reflns_av_R_equivalents 0.0388
_diffrn_reflns_av_sigmaI/netI 0.0513
_diffrn_reflns_limit_h_max 13
_diffrn_reflns_limit_h_min -13
_diffrn_reflns_limit_k_max 25
_diffrn_reflns_limit_k_min -25
_diffrn_reflns_limit_l_max 24
_diffrn_reflns_limit_l_min -24
_diffrn_reflns_number 25898
_diffrn_reflns_theta_full 30.04
_diffrn_reflns_theta_max 30.04
_diffrn_reflns_theta_min 3.18
_exptl_absorpt_coefficient_mu 2.104
_exptl_absorpt_correction_T_max 0.814
_exptl_absorpt_correction_T_min 0.771
_exptl_absorpt_correction_type multi-scan
_exptl_absorpt_process_details 'SORTAV (Blessing, Acta Cryst., 1995, A51, 33)'
_exptl_crystal_colour colourless
_exptl_crystal_density_diffrn 1.564
_exptl_crystal_density_method 'not measured'
_exptl_crystal_description prismatic
_exptl_crystal_F_000 1448
_exptl_crystal_size_max 0.19
_exptl_crystal_size_mid 0.14
_exptl_crystal_size_min 0.12
_platon_squeeze_details ' ?'
_refine_diff_density_max 0.550
_refine_diff_density_min -0.800
_refine_diff_density_rms 0.111
_refine_ls_extinction_method none
_refine_ls_goodness_of_fit_ref 1.025
_refine_ls_hydrogen_treatment constr
_refine_ls_matrix_type full
_refine_ls_number_parameters 350
_refine_ls_number_reflns 8905
_refine_ls_number_restraints 0
_refine_ls_restrained_S_all 1.025
_refine_ls_R_factor_all 0.0683
_refine_ls_R_factor_gt 0.0387
_refine_ls_shift/su_max 0.001
_refine_ls_shift/su_mean 0.000
_refine_ls_structure_factor_coef Fsqd
_refine_ls_weighting_details 'calc w=1/[\s^2^(Fo^2^)+(0.0527P)^2^+0.0000P] where P=(Fo^2^+2Fc^2^)/3'
_refine_ls_weighting_scheme calc
_refine_ls_wR_factor_gt 0.0921
_refine_ls_wR_factor_ref 0.1017
_reflns_number_gt 6219
_reflns_number_total 8905
_reflns_threshold_expression I>2sigma(I)
_cod_data_source_file c6dt01964a2.cif
_cod_data_source_block Pd1
_cod_depositor_comments 'Adding full bibliography for 7039755.cif.'
_cod_original_sg_symbol_H-M 'P 21/c'
_cod_database_code 7039755

loop_
_symmetry_equiv_pos_as_xyz
'x, y, z'
'-x, y+1/2, -z+1/2'
'-x, -y, -z'
'x, -y-1/2, z-1/2'

loop_
_atom_site_label
_atom_site_type_symbol
_atom_site_fract_x
_atom_site_fract_y
_atom_site_fract_z
_atom_site_U_iso_or_equiv
_atom_site_adp_type
_atom_site_occupancy
_atom_site_symmetry_multiplicity
_atom_site_calc_flag
_atom_site_refinement_flags
Pd1 Pd 0.309707(17) 0.104941(11) 0.170478(11) 0.03425(7) Uani 1 1 d .
Cl1 Cl 0.51882(6) 0.09783(4) 0.11230(4) 0.04504(16) Uani 1 1 d .
N1 N 0.2391(2) 0.00358(12) 0.12168(12) 0.0372(5) Uani 1 1 d .
C1 C 0.3156(3) -0.04743(16) 0.08829(16) 0.0464(6) Uani 1 1 d .
H1 H 0.4095 -0.0416 0.0910 0.056 Uiso 1 1 calc R
C2 C 0.2619(3) -0.10906(16) 0.04948(18) 0.0497(7) Uani 1 1 d .
H2 H 0.3197 -0.1444 0.0292 0.060 Uiso 1 1 calc R
C3 C 0.1247(3) -0.11750(16) 0.04120(17) 0.0485(7) Uani 1 1 d .
H3 H 0.0881 -0.1576 0.0138 0.058 Uiso 1 1 calc R
C4 C 0.0385(3) -0.06446(15) 0.07491(14) 0.0398(6) Uani 1 1 d .
C5 C 0.1008(2) -0.00567(14) 0.11752(14) 0.0360(5) Uani 1 1 d .
C6 C 0.0169(2) 0.04606(14) 0.15624(14) 0.0377(5) Uani 1 1 d .
C7 C -0.1214(3) 0.04192(17) 0.14616(16) 0.0461(6) Uani 1 1 d .
H7 H -0.1762 0.0768 0.1696 0.055 Uiso 1 1 calc R
C8 C -0.1812(3) -0.01419(17) 0.10093(17) 0.0504(7) Uani 1 1 d .
H8 H -0.2752 -0.0154 0.0937 0.060 Uiso 1 1 calc R
C9 C -0.1040(3) -0.06708(17) 0.06736(16) 0.0471(6) Uani 1 1 d .
H9 H -0.1458 -0.1052 0.0392 0.057 Uiso 1 1 calc R
S1 S 0.09509(6) 0.11371(4) 0.21730(4) 0.03926(15) Uani 1 1 d .
C10 C 0.0967(3) 0.06873(18) 0.31612(16) 0.0489(7) Uani 1 1 d .
C11 C 0.1940(3) 0.0040(2) 0.31911(19) 0.0630(9) Uani 1 1 d .
H11A H 0.1888 -0.0205 0.3680 0.094 Uiso 1 1 calc R
H11B H 0.2850 0.0217 0.3126 0.094 Uiso 1 1 calc R
H11C H 0.1703 -0.0304 0.2786 0.094 Uiso 1 1 calc R
C12 C -0.0465(3) 0.0431(2) 0.3334(2) 0.0697(10) Uani 1 1 d .
H12A H -0.0738 0.0047 0.2977 0.105 Uiso 1 1 calc R
H12B H -0.1081 0.0843 0.3283 0.105 Uiso 1 1 calc R
H12C H -0.0478 0.0240 0.3850 0.105 Uiso 1 1 calc R
C13 C 0.1421(4) 0.1322(2) 0.3689(2) 0.0794(11) Uani 1 1 d .
H13A H 0.1464 0.1152 0.4213 0.119 Uiso 1 1 calc R
H13B H 0.0782 0.1724 0.3640 0.119 Uiso 1 1 calc R
H13C H 0.2304 0.1492 0.3546 0.119 Uiso 1 1 calc R
C14 C 0.3713(2) 0.20074(15) 0.21779(14) 0.0368(5) Uani 1 1 d .
C15 C 0.3200(2) 0.26806(14) 0.20389(14) 0.0364(5) Uani 1 1 d .
C16 C 0.2049(2) 0.27830(14) 0.14693(15) 0.0379(5) Uani 1 1 d .
C17 C 0.0843(3) 0.30558(15) 0.16430(15) 0.0424(6) Uani 1 1 d .
Br1 Br 0.04943(3) 0.335392(19) 0.265898(18) 0.05731(10) Uani 1 1 d .
C18 C 0.4901(3) 0.18970(17) 0.27309(16) 0.0454(6) Uani 1 1 d .
O1 O 0.4873(2) 0.15149(14) 0.32965(14) 0.0671(6) Uani 1 1 d .
O2 O 0.60059(19) 0.22498(14) 0.25001(12) 0.0622(6) Uani 1 1 d .
C19 C 0.7172(3) 0.2219(3) 0.3020(3) 0.0969(15) Uani 1 1 d .
H19A H 0.7100 0.2599 0.3404 0.145 Uiso 1 1 calc R
H19B H 0.7983 0.2297 0.2738 0.145 Uiso 1 1 calc R
H19C H 0.7213 0.1741 0.3265 0.145 Uiso 1 1 calc R
C20 C 0.3770(3) 0.33591(15) 0.24265(16) 0.0412(6) Uani 1 1 d .
O3 O 0.4261(2) 0.33831(12) 0.30639(12) 0.0624(6) Uani 1 1 d .
O4 O 0.3660(2) 0.39488(11) 0.19659(12) 0.0527(5) Uani 1 1 d .
C21 C 0.4192(4) 0.46405(19) 0.2281(2) 0.0711(10) Uani 1 1 d .
H21A H 0.3770 0.4744 0.2760 0.107 Uiso 1 1 calc R
H21B H 0.4001 0.5037 0.1925 0.107 Uiso 1 1 calc R
H21C H 0.5158 0.4597 0.2368 0.107 Uiso 1 1 calc R
C22 C 0.2232(3) 0.25180(15) 0.06588(16) 0.0433(6) Uani 1 1 d .
O5 O 0.1361(2) 0.22245(16) 0.02750(14) 0.0746(7) Uani 1 1 d .
O6 O 0.3471(2) 0.26438(13) 0.04312(11) 0.0564(5) Uani 1 1 d .
C23 C 0.3814(4) 0.2340(2) -0.03133(18) 0.0719(10) Uani 1 1 d .
H23A H 0.3912 0.1810 -0.0272 0.108 Uiso 1 1 calc R
H23B H 0.4653 0.2553 -0.0473 0.108 Uiso 1 1 calc R
H23C H 0.3103 0.2455 -0.0686 0.108 Uiso 1 1 calc R
C24 C -0.0344(3) 0.31872(19) 0.10921(18) 0.0515(7) Uani 1 1 d .
O7 O -0.0327(3) 0.36221(18) 0.05833(16) 0.0827(8) Uani 1 1 d .
O8 O -0.1394(2) 0.27765(16) 0.12724(15) 0.0799(7) Uani 1 1 d .
C25 C -0.2639(3) 0.2891(3) 0.0826(3) 0.0952(14) Uani 1 1 d .
H25A H -0.3037 0.3357 0.0968 0.143 Uiso 1 1 calc R
H25B H -0.3263 0.2495 0.0926 0.143 Uiso 1 1 calc R
H25C H -0.2445 0.2898 0.0288 0.143 Uiso 1 1 calc R

loop_
_atom_site_aniso_label
_atom_site_aniso_U_11
_atom_site_aniso_U_22
_atom_site_aniso_U_33
_atom_site_aniso_U_23
_atom_site_aniso_U_13
_atom_site_aniso_U_12
Pd1 0.03368(11) 0.03092(11) 0.03839(12) -0.00115(8) 0.00479(7) 0.00106(7)
Cl1 0.0343(3) 0.0418(4) 0.0599(4) -0.0009(3) 0.0156(3) 0.0037(2)
N1 0.0362(10) 0.0333(12) 0.0423(12) -0.0022(9) 0.0054(9) 0.0023(8)
C1 0.0434(14) 0.0427(16) 0.0532(16) -0.0053(13) 0.0050(12) 0.0063(12)
C2 0.0536(16) 0.0378(16) 0.0582(18) -0.0109(13) 0.0082(13) 0.0074(12)
C3 0.0607(17) 0.0372(16) 0.0479(16) -0.0083(12) 0.0065(13) -0.0021(12)
C4 0.0455(14) 0.0370(15) 0.0370(13) -0.0007(11) 0.0007(10) -0.0019(11)
C5 0.0408(13) 0.0334(14) 0.0339(13) 0.0026(10) 0.0032(10) 0.0021(10)
C6 0.0374(12) 0.0340(14) 0.0419(14) -0.0007(11) 0.0043(10) 0.0007(10)
C7 0.0406(14) 0.0459(17) 0.0521(16) 0.0007(13) 0.0060(11) 0.0039(12)
C8 0.0385(14) 0.0545(19) 0.0579(18) 0.0014(15) -0.0003(12) -0.0009(12)
C9 0.0486(15) 0.0476(17) 0.0447(15) -0.0018(13) -0.0050(12) -0.0067(12)
S1 0.0398(3) 0.0324(4) 0.0461(4) -0.0053(3) 0.0091(3) 0.0004(2)
C10 0.0512(16) 0.0536(19) 0.0424(15) -0.0045(13) 0.0077(12) -0.0095(13)
C11 0.065(2) 0.069(2) 0.0554(19) 0.0121(16) 0.0004(15) 0.0062(16)
C12 0.0580(18) 0.089(3) 0.063(2) 0.0116(19) 0.0208(15) -0.0042(18)
C13 0.107(3) 0.082(3) 0.050(2) -0.0226(19) 0.0139(19) -0.025(2)
C14 0.0371(12) 0.0353(14) 0.0381(13) -0.0010(11) 0.0055(10) -0.0031(10)
C15 0.0395(12) 0.0345(14) 0.0355(13) -0.0018(11) 0.0033(10) -0.0049(10)
C16 0.0459(14) 0.0257(13) 0.0420(14) -0.0040(10) 0.0013(11) -0.0056(10)
C17 0.0481(14) 0.0351(15) 0.0440(15) -0.0074(12) 0.0008(11) -0.0028(11)
Br1 0.05771(18) 0.0630(2) 0.05156(19) -0.01774(15) 0.00693(13) 0.00556(14)
C18 0.0460(15) 0.0437(17) 0.0463(16) -0.0073(13) -0.0006(12) 0.0040(12)
O1 0.0731(15) 0.0695(16) 0.0577(14) 0.0149(12) -0.0122(11) 0.0029(12)
O2 0.0386(10) 0.0826(17) 0.0651(14) -0.0056(12) -0.0034(9) -0.0082(10)
C19 0.0500(19) 0.134(4) 0.105(3) -0.015(3) -0.0241(19) -0.006(2)
C20 0.0431(14) 0.0393(16) 0.0413(15) -0.0045(12) 0.0035(11) -0.0047(11)
O3 0.0847(15) 0.0563(15) 0.0451(12) -0.0069(10) -0.0139(10) -0.0116(11)
O4 0.0687(13) 0.0348(11) 0.0542(12) -0.0037(9) -0.0040(10) -0.0164(9)
C21 0.087(2) 0.0406(19) 0.086(3) -0.0074(17) -0.0017(19) -0.0229(17)
C22 0.0478(14) 0.0392(16) 0.0429(15) -0.0038(12) 0.0009(12) 0.0068(12)
O5 0.0599(13) 0.100(2) 0.0636(14) -0.0429(14) -0.0042(11) -0.0080(12)
O6 0.0560(12) 0.0709(15) 0.0429(11) -0.0025(10) 0.0104(9) -0.0046(10)
C23 0.080(2) 0.095(3) 0.0411(17) 0.0077(18) 0.0177(15) 0.024(2)
C24 0.0474(16) 0.0530(19) 0.0538(18) -0.0107(15) -0.0030(13) 0.0088(13)
O7 0.0703(15) 0.097(2) 0.0799(18) 0.0248(17) -0.0144(13) 0.0041(14)
O8 0.0540(13) 0.099(2) 0.0855(18) 0.0146(15) -0.0130(12) -0.0159(13)
C25 0.052(2) 0.130(4) 0.102(3) -0.007(3) -0.0229(19) -0.008(2)

loop_
_atom_type_symbol
_atom_type_description
_atom_type_scat_dispersion_real
_atom_type_scat_dispersion_imag
_atom_type_scat_source
Pd Pd -0.9988 1.0072 'International Tables Vol C Tables 4.2.6.8 and 6.1.1.4'
C C 0.0033 0.0016 'International Tables Vol C Tables 4.2.6.8 and 6.1.1.4'
H H 0.0000 0.0000 'International Tables Vol C Tables 4.2.6.8 and 6.1.1.4'
Br Br -0.2901 2.4595 'International Tables Vol C Tables 4.2.6.8 and 6.1.1.4'
Cl Cl 0.1484 0.1585 'International Tables Vol C Tables 4.2.6.8 and 6.1.1.4'
N N 0.0061 0.0033 'International Tables Vol C Tables 4.2.6.8 and 6.1.1.4'
O O 0.0106 0.0060 'International Tables Vol C Tables 4.2.6.8 and 6.1.1.4'
S S 0.1246 0.1234 'International Tables Vol C Tables 4.2.6.8 and 6.1.1.4'

loop_
_geom_angle_atom_site_label_1
_geom_angle_atom_site_label_2
_geom_angle_atom_site_label_3
_geom_angle
C14 Pd1 N1 178.44(8)
C14 Pd1 S1 93.77(7)
N1 Pd1 S1 84.68(5)
C14 Pd1 Cl1 88.00(7)
N1 Pd1 Cl1 93.56(5)
S1 Pd1 Cl1 174.97(3)
C1 N1 C5 117.9(2)
C1 N1 Pd1 125.80(18)
C5 N1 Pd1 115.97(16)
N1 C1 C2 123.3(2)
N1 C1 H1 118.4
C2 C1 H1 118.4
C3 C2 C1 120.0(3)
C3 C2 H2 120.0
C1 C2 H2 120.0
C2 C3 C4 119.1(3)
C2 C3 H3 120.5
C4 C3 H3 120.5
C9 C4 C3 123.2(3)
C9 C4 C5 119.1(2)
C3 C4 C5 117.6(2)
N1 C5 C4 122.0(2)
N1 C5 C6 119.0(2)
C4 C5 C6 119.1(2)
C7 C6 C5 119.5(2)
C7 C6 S1 121.6(2)
C5 C6 S1 118.88(18)
C6 C7 C8 120.7(3)
C6 C7 H7 119.7
C8 C7 H7 119.7
C9 C8 C7 121.1(3)
C9 C8 H8 119.5
C7 C8 H8 119.5
C8 C9 C4 120.4(3)
C8 C9 H9 119.8
C4 C9 H9 119.8
C6 S1 C10 103.83(13)
C6 S1 Pd1 97.33(8)
C10 S1 Pd1 108.10(9)
C11 C10 C12 110.5(3)
C11 C10 C13 112.6(3)
C12 C10 C13 111.4(3)
C11 C10 S1 110.3(2)
C12 C10 S1 109.1(2)
C13 C10 S1 102.6(2)
C10 C11 H11A 109.5
C10 C11 H11B 109.5
H11A C11 H11B 109.5
C10 C11 H11C 109.5
H11A C11 H11C 109.5
H11B C11 H11C 109.5
C10 C12 H12A 109.5
C10 C12 H12B 109.5
H12A C12 H12B 109.5
C10 C12 H12C 109.5
H12A C12 H12C 109.5
H12B C12 H12C 109.5
C10 C13 H13A 109.5
C10 C13 H13B 109.5
H13A C13 H13B 109.5
C10 C13 H13C 109.5
H13A C13 H13C 109.5
H13B C13 H13C 109.5
C15 C14 C18 121.3(2)
C15 C14 Pd1 127.06(19)
C18 C14 Pd1 111.65(18)
C14 C15 C16 120.6(2)
C14 C15 C20 121.8(2)
C16 C15 C20 117.6(2)
C17 C16 C15 124.1(2)
C17 C16 C22 117.7(2)
C15 C16 C22 118.1(2)
C16 C17 C24 126.5(2)
C16 C17 Br1 120.6(2)
C24 C17 Br1 112.91(19)
O1 C18 O2 124.0(3)
O1 C18 C14 124.2(3)
O2 C18 C14 111.7(2)
C18 O2 C19 115.8(3)
O2 C19 H19A 109.5
O2 C19 H19B 109.5
H19A C19 H19B 109.5
O2 C19 H19C 109.5
H19A C19 H19C 109.5
H19B C19 H19C 109.5
O3 C20 O4 123.4(2)
O3 C20 C15 125.6(3)
O4 C20 C15 111.0(2)
C20 O4 C21 115.8(2)
O4 C21 H21A 109.5
O4 C21 H21B 109.5
H21A C21 H21B 109.5
O4 C21 H21C 109.5
H21A C21 H21C 109.5
H21B C21 H21C 109.5
O5 C22 O6 124.5(3)
O5 C22 C16 124.0(3)
O6 C22 C16 111.6(2)
C22 O6 C23 116.6(2)
O6 C23 H23A 109.5
O6 C23 H23B 109.5
H23A C23 H23B 109.5
O6 C23 H23C 109.5
H23A C23 H23C 109.5
H23B C23 H23C 109.5
O7 C24 O8 125.5(3)
O7 C24 C17 123.4(3)
O8 C24 C17 111.1(3)
C24 O8 C25 116.8(3)
O8 C25 H25A 109.5
O8 C25 H25B 109.5
H25A C25 H25B 109.5
O8 C25 H25C 109.5
H25A C25 H25C 109.5
H25B C25 H25C 109.5

loop_
_geom_bond_atom_site_label_1
_geom_bond_atom_site_label_2
_geom_bond_distance
Pd1 C14 1.995(3)
Pd1 N1 2.118(2)
Pd1 S1 2.2922(6)
Pd1 Cl1 2.3244(6)
N1 C1 1.331(3)
N1 C5 1.371(3)
C1 C2 1.393(4)
C1 H1 0.9300
C2 C3 1.360(4)
C2 H2 0.9300
C3 C4 1.416(4)
C3 H3 0.9300
C4 C9 1.405(4)
C4 C5 1.418(4)
C5 C6 1.427(3)
C6 C7 1.368(3)
C6 S1 1.774(3)
C7 C8 1.397(4)
C7 H7 0.9300
C8 C9 1.360(4)
C8 H8 0.9300
C9 H9 0.9300
S1 C10 1.897(3)
C10 C11 1.507(4)
C10 C12 1.521(4)
C10 C13 1.522(5)
C11 H11A 0.9600
C11 H11B 0.9600
C11 H11C 0.9600
C12 H12A 0.9600
C12 H12B 0.9600
C12 H12C 0.9600
C13 H13A 0.9600
C13 H13B 0.9600
C13 H13C 0.9600
C14 C15 1.331(4)
C14 C18 1.501(4)
C15 C16 1.491(3)
C15 C20 1.494(4)
C16 C17 1.328(4)
C16 C22 1.502(4)
C17 C24 1.504(4)
C17 Br1 1.886(3)
C18 O1 1.200(3)
C18 O2 1.332(3)
O2 C19 1.438(4)
C19 H19A 0.9600
C19 H19B 0.9600
C19 H19C 0.9600
C20 O3 1.194(3)
C20 O4 1.331(3)
O4 C21 1.451(4)
C21 H21A 0.9600
C21 H21B 0.9600
C21 H21C 0.9600
C22 O5 1.192(3)
C22 O6 1.313(3)
O6 C23 1.453(4)
C23 H23A 0.9600
C23 H23B 0.9600
C23 H23C 0.9600
C24 O7 1.181(4)
C24 O8 1.316(4)
O8 C25 1.443(4)
C25 H25A 0.9600
C25 H25B 0.9600
C25 H25C 0.9600

loop_
_platon_squeeze_void_nr
_platon_squeeze_void_average_x
_platon_squeeze_void_average_y
_platon_squeeze_void_average_z
_platon_squeeze_void_volume
_platon_squeeze_void_count_electrons
1 0.495 0.000 0.500 173.6 23.4
2 0.495 0.500 1.000 173.7 22.8
